data_2013245
loop_
_publ_author_name
'J.R. Anacona'
'Jofre G\'omez'
'Daniel Loro\~no'

_publ_section_title
;
 Two polymorphs of bis(2-bromophenyl) disulfide
;
_journal_issue 5
_journal_name_full 'Acta Crystallographica Section C'
_journal_page_first o277
_journal_page_last o280
_journal_paper_doi 10.1107/S0108270103006851
_journal_volume 59
_journal_year 2003
_chemical_formula_iupac 'C12 H8 Br2 S2'
_chemical_formula_moiety 'C12 H8 Br2 S2'
_chemical_formula_sum 'C12 H8 Br2 S2'
_chemical_formula_weight 376.12
_chemical_name_common 'Bis(2-bromophenyl) disulfide'
_chemical_name_systematic
;
Bis(2-bromophenyl) disulfide
;
_space_group_IT_number 2
_symmetry_cell_setting triclinic
_symmetry_space_group_name_Hall '-P 1'
_symmetry_space_group_name_H-M 'P -1'
_atom_sites_solution_hydrogens difmap
_atom_sites_solution_primary direct
_atom_sites_solution_secondary difmap
_cell_angle_alpha 102.122(5)
_cell_angle_beta 100.393(5)
_cell_angle_gamma 110.001(5)
_cell_formula_units_Z 8
_cell_length_a 11.8186(19)
_cell_length_b 15.489(3)
_cell_length_c 15.653(3)
_cell_measurement_reflns_used 3180
_cell_measurement_temperature 150(2)
_cell_measurement_theta_max 28.80
_cell_measurement_theta_min 1.38
_cell_volume 2531.4(8)
_computing_cell_refinement 'SAINT (Bruker, 2002)'
_computing_data_collection 'SMART (Bruker, 2001)'
_computing_data_reduction SAINT
_computing_molecular_graphics 'SHELXTL version 5.03 (Sheldrick, 1994)'
_computing_publication_material SHELXL97
_computing_structure_refinement 'SHELXL97 (Sheldrick, 1997b)'
_computing_structure_solution 'SHELXS97 (Sheldrick, 1997a)'
_diffrn_ambient_temperature 150(2)
_diffrn_measured_fraction_theta_full 0.898
_diffrn_measured_fraction_theta_max 0.998
_diffrn_measurement_device_type 'Bruker SMART APEX CCD with an Oxford Cryosystems low-temperature device'
_diffrn_measurement_method '\f and \w'
_diffrn_radiation_monochromator graphite
_diffrn_radiation_source 'normal-focus sealed tube'
_diffrn_radiation_type MoK\a
_diffrn_radiation_wavelength 0.71073
_diffrn_reflns_av_R_equivalents 0.031
_diffrn_reflns_av_sigmaI/netI 0.062
_diffrn_reflns_limit_h_max 16
_diffrn_reflns_limit_h_min -15
_diffrn_reflns_limit_k_max 20
_diffrn_reflns_limit_k_min -20
_diffrn_reflns_limit_l_max 21
_diffrn_reflns_limit_l_min -21
_diffrn_reflns_number 22934
_diffrn_reflns_theta_full 28.80
_diffrn_reflns_theta_max 28.80
_diffrn_reflns_theta_min 1.38
_diffrn_standards_decay_% 0
_diffrn_standards_interval_time 0
_diffrn_standards_number 0
_exptl_absorpt_coefficient_mu 6.702
_exptl_absorpt_correction_T_max 0.669
_exptl_absorpt_correction_T_min 0.408
_exptl_absorpt_correction_type multi-scan
_exptl_absorpt_process_details '(SADABS; Sheldrick, 1996)'
_exptl_crystal_colour colourless
_exptl_crystal_density_diffrn 1.974
_exptl_crystal_density_method 'not measured'
_exptl_crystal_description plate
_exptl_crystal_F_000 1456
_exptl_crystal_size_max 0.13
_exptl_crystal_size_mid 0.11
_exptl_crystal_size_min 0.06
_refine_diff_density_max 0.98
_refine_diff_density_min -1.03
_refine_ls_extinction_method none
_refine_ls_goodness_of_fit_ref 0.997
_refine_ls_hydrogen_treatment constr
_refine_ls_matrix_type full
_refine_ls_number_parameters 577
_refine_ls_number_reflns 11915
_refine_ls_number_restraints 0
_refine_ls_restrained_S_all 0.997
_refine_ls_R_factor_all 0.0501
_refine_ls_R_factor_gt 0.0346
_refine_ls_shift/su_max 0.002
_refine_ls_shift/su_mean 0.000
_refine_ls_structure_factor_coef Fsqd
_refine_ls_weighting_details 'calc w=1/[\s^2^(Fo^2^)+(0.0121P)^2^] where P=(Fo^2^+2Fc^2^)/3'
_refine_ls_weighting_scheme calc
_refine_ls_wR_factor_gt 0.0581
_refine_ls_wR_factor_ref 0.0595
_reflns_number_gt 8387
_reflns_number_total 13188
_reflns_threshold_expression I>2\s(I)
_cod_data_source_file bm1522.cif
_cod_data_source_block II
_cod_depositor_comments
;
The following automatic conversions were performed:
'_symmetry_cell_setting' value 'Triclinic' changed to 'triclinic'
according to '/home/saulius/struct/CIF-dictionaries/cif_core.dic'
dictionary named 'cif_core.dic' version 2.4.1 from
2010-06-29.

'_geom_bond_publ_flag' value 'YES' changed to 'yes' according
to '/home/saulius/struct/CIF-dictionaries/cif_core.dic' dictionary named
'cif_core.dic' version 2.4.1 from 2010-06-29 (20
times).

'_geom_bond_publ_flag' value 'NO' changed to 'no' according to
'/home/saulius/struct/CIF-dictionaries/cif_core.dic' dictionary named
'cif_core.dic' version 2.4.1 from 2010-06-29 (80 times).

Automatic conversion script
Id: cif_fix_enum 1527 2010-12-29 10:47:43Z saulius 

The following automatic conversions were performed:

'_symmetry_cell_setting' value 'Triclinic' changed to 'triclinic'
according to /home/saulius/struct/CIF-dictionaries/cif_core.dic
dictionary named 'cif_core.dic' version 2.4.1 from
2010-06-29.

'_exptl_absorpt_correction_type' value 'Multi-scan'
changed to 'multi-scan' according to
/home/saulius/struct/CIF-dictionaries/cif_core.dic dictionary named
'cif_core.dic' version 2.4.1 from 2010-06-29.

'_geom_bond_publ_flag'
value 'YES' changed to 'yes' according to
/home/saulius/struct/CIF-dictionaries/cif_core.dic dictionary named
'cif_core.dic' version 2.4.1 from 2010-06-29 (20
times).

'_geom_bond_publ_flag' value 'NO' changed to 'no' according
to /home/saulius/struct/CIF-dictionaries/cif_core.dic dictionary
named 'cif_core.dic' version 2.4.1 from 2010-06-29 (80
times).

'_geom_angle_publ_flag' value 'YES' changed to 'yes'
according to /home/saulius/struct/CIF-dictionaries/cif_core.dic
dictionary named 'cif_core.dic' version 2.4.1 from 2010-06-29 (27
times).

'_geom_angle_publ_flag' value 'NO' changed to 'no' according
to /home/saulius/struct/CIF-dictionaries/cif_core.dic dictionary
named 'cif_core.dic' version 2.4.1 from 2010-06-29 (125
times).

'_geom_torsion_publ_flag' value 'YES' changed to 'yes'
according to /home/saulius/struct/CIF-dictionaries/cif_core.dic
dictionary named 'cif_core.dic' version 2.4.1 from 2010-06-29 (20
times).

'_geom_torsion_publ_flag' value 'NO' changed to 'no'
according to /home/saulius/struct/CIF-dictionaries/cif_core.dic
dictionary named 'cif_core.dic' version 2.4.1 from 2010-06-29 (88
times).

'_geom_hbond_publ_flag' value 'YES' changed to 'yes'
according to /home/saulius/struct/CIF-dictionaries/cif_core.dic
dictionary named 'cif_core.dic' version 2.4.1 from 2010-06-29 (9
times).

Automatic conversion script
Id: cif_fix_values 1715 2011-07-08 13:25:40Z adriana 
;
_cod_database_code 2013245
_cod_database_fobs_code 2013245

loop_
_symmetry_equiv_pos_as_xyz
'x, y, z'
'-x, -y, -z'

loop_
_atom_site_label
_atom_site_fract_x
_atom_site_fract_y
_atom_site_fract_z
_atom_site_U_iso_or_equiv
_atom_site_adp_type
_atom_site_calc_flag
_atom_site_refinement_flags
_atom_site_occupancy
_atom_site_disorder_assembly
_atom_site_disorder_group
_atom_site_type_symbol
Br11 0.48434(3) 0.14082(2) 0.16448(3) 0.03224(9) Uani d . 1 . . Br
Br21 0.96195(3) -0.12266(3) 0.03784(3) 0.03552(10) Uani d . 1 . . Br
S11 0.68930(8) 0.05653(6) 0.13605(7) 0.0309(2) Uani d . 1 . . S
S21 0.78582(8) -0.01581(7) 0.08068(6) 0.0317(2) Uani d . 1 . . S
C11 0.5307(3) -0.0289(2) 0.1035(2) 0.0227(8) Uani d . 1 . . C
C12 0.4404(3) 0.0067(2) 0.1184(2) 0.0221(7) Uani d . 1 . . C
C13 0.3166(3) -0.0544(2) 0.1015(2) 0.0282(8) Uani d . 1 . . C
H13 0.2577 -0.0295 0.1132 0.034 Uiso calc R 1 . . H
C14 0.2808(3) -0.1522(2) 0.0675(2) 0.0313(9) Uani d . 1 . . C
H14 0.1977 -0.1936 0.0557 0.038 Uiso calc R 1 . . H
C15 0.3699(3) -0.1884(2) 0.0509(2) 0.0304(9) Uani d . 1 . . C
H15 0.3461 -0.2544 0.0281 0.036 Uiso calc R 1 . . H
C16 0.4941(3) -0.1270(2) 0.0682(2) 0.0268(8) Uani d . 1 . . C
H16 0.5528 -0.1518 0.0560 0.032 Uiso calc R 1 . . H
C21 0.8256(3) -0.0752(2) 0.1600(2) 0.0224(8) Uani d . 1 . . C
C22 0.9021(3) -0.1232(2) 0.1423(2) 0.0252(8) Uani d . 1 . . C
C23 0.9352(3) -0.1730(2) 0.1995(3) 0.0350(9) Uani d . 1 . . C
H23 0.9863 -0.2053 0.1866 0.042 Uiso calc R 1 . . H
C24 0.8921(3) -0.1746(3) 0.2750(3) 0.0394(10) Uani d . 1 . . C
H24 0.9147 -0.2077 0.3136 0.047 Uiso calc R 1 . . H
C25 0.8153(3) -0.1273(3) 0.2941(2) 0.0363(9) Uani d . 1 . . C
H25 0.7857 -0.1290 0.3452 0.044 Uiso calc R 1 . . H
C26 0.7826(3) -0.0774(2) 0.2373(2) 0.0293(8) Uani d . 1 . . C
H26 0.7317 -0.0450 0.2506 0.035 Uiso calc R 1 . . H
Br31 0.50331(3) 0.30046(3) 0.38136(3) 0.03634(10) Uani d . 1 . . Br
Br41 0.98069(3) 0.66116(3) 0.88201(2) 0.03702(10) Uani d . 1 . . Br
S31 0.69929(8) 0.42892(6) 0.57070(6) 0.0282(2) Uani d . 1 . . S
S41 0.78617(8) 0.52974(7) 0.69348(6) 0.0313(2) Uani d . 1 . . S
C31 0.6561(3) 0.4911(2) 0.4953(2) 0.0228(8) Uani d . 1 . . C
C32 0.5738(3) 0.4367(2) 0.4108(2) 0.0256(8) Uani d . 1 . . C
C33 0.5392(3) 0.4780(3) 0.3468(2) 0.0337(9) Uani d . 1 . . C
H33 0.4822 0.4399 0.2910 0.040 Uiso calc R 1 . . H
C34 0.5904(3) 0.5774(3) 0.3665(3) 0.0386(10) Uani d . 1 . . C
H34 0.5695 0.6063 0.3231 0.046 Uiso calc R 1 . . H
C35 0.6724(3) 0.6336(3) 0.4508(3) 0.0358(9) Uani d . 1 . . C
H35 0.7051 0.7002 0.4644 0.043 Uiso calc R 1 . . H
C36 0.7057(3) 0.5911(2) 0.5144(2) 0.0277(8) Uani d . 1 . . C
H36 0.7617 0.6292 0.5706 0.033 Uiso calc R 1 . . H
C41 0.9454(3) 0.5836(2) 0.6920(2) 0.0230(8) Uani d . 1 . . C
C42 1.0326(3) 0.6403(2) 0.7746(2) 0.0242(8) Uani d . 1 . . C
C43 1.1584(3) 0.6869(2) 0.7793(2) 0.0277(8) Uani d . 1 . . C
H43 1.2160 0.7253 0.8348 0.033 Uiso calc R 1 . . H
C44 1.1968(3) 0.6757(2) 0.7011(3) 0.0303(9) Uani d . 1 . . C
H44 1.2809 0.7054 0.7040 0.036 Uiso calc R 1 . . H
C45 1.1107(3) 0.6205(2) 0.6185(2) 0.0302(9) Uani d . 1 . . C
H45 1.1367 0.6146 0.5657 0.036 Uiso calc R 1 . . H
C46 0.9853(3) 0.5739(2) 0.6140(2) 0.0268(8) Uani d . 1 . . C
H46 0.9279 0.5359 0.5583 0.032 Uiso calc R 1 . . H
Br51 0.16503(4) 0.13950(3) 0.20227(3) 0.04086(11) Uani d . 1 . . Br
Br61 0.36130(3) -0.12415(3) 0.58307(3) 0.04290(11) Uani d . 1 . . Br
S51 0.25242(8) 0.03597(7) 0.33919(6) 0.0329(2) Uani d . 1 . . S
S61 0.26338(8) -0.04125(7) 0.42816(6) 0.0316(2) Uani d . 1 . . S
C51 0.1415(3) 0.0850(2) 0.3643(2) 0.0246(8) Uani d . 1 . . C
C52 0.1022(3) 0.1319(2) 0.3047(2) 0.0272(8) Uani d . 1 . . C
C53 0.0171(3) 0.1720(2) 0.3192(3) 0.0342(9) Uani d . 1 . . C
H53 -0.0094 0.2019 0.2787 0.041 Uiso calc R 1 . . H
C54 -0.0286(3) 0.1676(2) 0.3941(3) 0.0374(10) Uani d . 1 . . C
H54 -0.0866 0.1942 0.4037 0.045 Uiso calc R 1 . . H
C55 0.0114(3) 0.1240(2) 0.4547(3) 0.0357(9) Uani d . 1 . . C
H55 -0.0179 0.1228 0.5059 0.043 Uiso calc R 1 . . H
C56 0.0948(3) 0.0823(2) 0.4391(2) 0.0301(8) Uani d . 1 . . C
H56 0.1201 0.0519 0.4795 0.036 Uiso calc R 1 . . H
C61 0.3719(3) 0.0441(2) 0.5309(2) 0.0241(8) Uani d . 1 . . C
C62 0.4148(3) 0.0102(2) 0.5995(3) 0.0275(8) Uani d . 1 . . C
C63 0.4983(3) 0.0716(3) 0.6810(3) 0.0352(9) Uani d . 1 . . C
H63 0.5257 0.0471 0.7263 0.042 Uiso calc R 1 . . H
C64 0.5407(3) 0.1692(3) 0.6951(3) 0.0371(10) Uani d . 1 . . C
H64 0.5971 0.2109 0.7499 0.045 Uiso calc R 1 . . H
C65 0.4996(3) 0.2055(3) 0.6276(3) 0.0364(9) Uani d . 1 . . C
H65 0.5282 0.2715 0.6370 0.044 Uiso calc R 1 . . H
C66 0.4161(3) 0.1432(2) 0.5462(2) 0.0299(9) Uani d . 1 . . C
H66 0.3889 0.1679 0.5010 0.036 Uiso calc R 1 . . H
Br71 0.35381(3) 0.31781(3) 0.08740(3) 0.04085(11) Uani d . 1 . . Br
Br81 1.09271(4) 0.61651(3) 0.11356(3) 0.04224(11) Uani d . 1 . . Br
S71 0.64557(8) 0.41596(6) 0.11577(6) 0.0310(2) Uani d . 1 . . S
S81 0.81287(8) 0.49280(7) 0.09867(6) 0.0335(2) Uani d . 1 . . S
C71 0.5633(3) 0.4934(2) 0.1174(2) 0.0223(8) Uani d . 1 . . C
C72 0.4356(3) 0.4530(2) 0.1089(2) 0.0253(8) Uani d . 1 . . C
C73 0.3659(3) 0.5080(3) 0.1143(2) 0.0297(9) Uani d . 1 . . C
H73 0.2806 0.4795 0.1086 0.036 Uiso calc R 1 . . H
C74 0.4229(3) 0.6051(3) 0.1283(2) 0.0362(9) Uani d . 1 . . C
H74 0.3761 0.6427 0.1322 0.043 Uiso calc R 1 . . H
C75 0.5496(3) 0.6473(2) 0.1368(2) 0.0322(9) Uani d . 1 . . C
H75 0.5881 0.7131 0.1461 0.039 Uiso calc R 1 . . H
C76 0.6195(3) 0.5912(2) 0.1313(2) 0.0271(8) Uani d . 1 . . C
H76 0.7048 0.6198 0.1369 0.033 Uiso calc R 1 . . H
C81 0.9092(3) 0.5642(2) 0.2106(2) 0.0244(8) Uani d . 1 . . C
C82 1.0333(3) 0.6206(2) 0.2186(2) 0.0262(8) Uani d . 1 . . C
C83 1.1141(3) 0.6801(2) 0.3021(3) 0.0334(9) Uani d . 1 . . C
H83 1.1969 0.7170 0.3064 0.040 Uiso calc R 1 . . H
C84 1.0718(3) 0.6846(2) 0.3792(3) 0.0341(9) Uani d . 1 . . C
H84 1.1256 0.7246 0.4355 0.041 Uiso calc R 1 . . H
C85 0.9478(3) 0.6285(2) 0.3712(2) 0.0318(9) Uani d . 1 . . C
H85 0.9188 0.6308 0.4227 0.038 Uiso calc R 1 . . H
C86 0.8677(3) 0.5696(2) 0.2879(2) 0.0279(8) Uani d . 1 . . C
H86 0.7848 0.5330 0.2835 0.033 Uiso calc R 1 . . H

loop_
_atom_site_aniso_label
_atom_site_aniso_U_11
_atom_site_aniso_U_22
_atom_site_aniso_U_33
_atom_site_aniso_U_12
_atom_site_aniso_U_13
_atom_site_aniso_U_23
Br11 0.02924(19) 0.02342(19) 0.0378(2) 0.01103(16) 0.00326(17) 0.00035(17)
Br21 0.02816(19) 0.0395(2) 0.0349(2) 0.01291(18) 0.00990(18) 0.00261(19)
S11 0.0233(5) 0.0255(5) 0.0432(6) 0.0099(4) 0.0069(4) 0.0101(5)
S21 0.0303(5) 0.0414(6) 0.0357(6) 0.0206(5) 0.0137(5) 0.0210(5)
C11 0.0222(18) 0.0232(19) 0.020(2) 0.0073(15) 0.0016(15) 0.0065(16)
C12 0.0271(18) 0.0206(18) 0.0169(19) 0.0085(15) 0.0035(15) 0.0061(15)
C13 0.0249(19) 0.034(2) 0.027(2) 0.0144(17) 0.0031(16) 0.0095(18)
C14 0.0272(19) 0.026(2) 0.033(2) 0.0033(17) 0.0024(17) 0.0097(18)
C15 0.037(2) 0.022(2) 0.025(2) 0.0078(17) 0.0025(18) 0.0060(17)
C16 0.032(2) 0.025(2) 0.025(2) 0.0132(17) 0.0068(17) 0.0069(17)
C21 0.0170(16) 0.0222(18) 0.022(2) 0.0043(15) -0.0001(15) 0.0054(16)
C22 0.0215(18) 0.0233(19) 0.022(2) 0.0054(15) -0.0001(15) -0.0010(16)
C23 0.035(2) 0.026(2) 0.040(3) 0.0150(18) 0.0002(19) 0.0060(19)
C24 0.044(2) 0.030(2) 0.037(3) 0.0112(19) -0.004(2) 0.015(2)
C25 0.036(2) 0.038(2) 0.026(2) 0.0049(19) 0.0047(18) 0.0112(19)
C26 0.0253(19) 0.031(2) 0.028(2) 0.0097(17) 0.0050(17) 0.0073(18)
Br31 0.0327(2) 0.0279(2) 0.0352(2) 0.00597(17) 0.00460(18) -0.00316(18)
Br41 0.0352(2) 0.0427(2) 0.0236(2) 0.01079(19) 0.00437(18) 0.00151(19)
S31 0.0245(5) 0.0263(5) 0.0272(5) 0.0052(4) 0.0011(4) 0.0078(4)
S41 0.0222(5) 0.0405(6) 0.0240(5) 0.0071(4) 0.0039(4) 0.0064(5)
C31 0.0197(17) 0.0253(19) 0.023(2) 0.0091(15) 0.0052(16) 0.0068(17)
C32 0.0224(18) 0.026(2) 0.025(2) 0.0082(16) 0.0053(16) 0.0041(17)
C33 0.031(2) 0.046(3) 0.023(2) 0.0168(19) 0.0043(17) 0.0073(19)
C34 0.046(2) 0.051(3) 0.040(3) 0.033(2) 0.020(2) 0.025(2)
C35 0.034(2) 0.029(2) 0.050(3) 0.0157(19) 0.018(2) 0.014(2)
C36 0.0217(18) 0.027(2) 0.031(2) 0.0085(16) 0.0056(17) 0.0059(18)
C41 0.0194(17) 0.0207(18) 0.028(2) 0.0076(15) 0.0037(16) 0.0070(16)
C42 0.0260(18) 0.0224(19) 0.022(2) 0.0113(16) 0.0011(16) 0.0034(16)
C43 0.0252(19) 0.0211(19) 0.028(2) 0.0049(16) -0.0032(17) 0.0052(17)
C44 0.0210(18) 0.023(2) 0.040(3) 0.0031(16) 0.0070(18) 0.0070(18)
C45 0.031(2) 0.031(2) 0.030(2) 0.0114(18) 0.0110(18) 0.0099(18)
C46 0.0251(19) 0.0236(19) 0.024(2) 0.0057(16) 0.0016(16) 0.0031(16)
Br51 0.0408(2) 0.0511(3) 0.0304(2) 0.0127(2) 0.00922(19) 0.0210(2)
Br61 0.0367(2) 0.0384(2) 0.0625(3) 0.01736(19) 0.0124(2) 0.0296(2)
S51 0.0331(5) 0.0470(6) 0.0271(6) 0.0221(5) 0.0114(4) 0.0148(5)
S61 0.0323(5) 0.0305(5) 0.0322(6) 0.0142(4) 0.0054(4) 0.0093(5)
C51 0.0205(17) 0.0242(19) 0.023(2) 0.0039(15) 0.0025(16) 0.0055(16)
C52 0.0236(18) 0.026(2) 0.022(2) 0.0015(16) 0.0019(16) 0.0051(17)
C53 0.030(2) 0.028(2) 0.040(3) 0.0076(17) 0.0010(19) 0.0152(19)
C54 0.032(2) 0.027(2) 0.052(3) 0.0133(18) 0.013(2) 0.008(2)
C55 0.038(2) 0.031(2) 0.036(2) 0.0100(19) 0.0149(19) 0.0070(19)
C56 0.033(2) 0.029(2) 0.028(2) 0.0122(17) 0.0068(18) 0.0100(18)
C61 0.0234(18) 0.030(2) 0.021(2) 0.0121(16) 0.0075(16) 0.0089(17)
C62 0.0256(18) 0.030(2) 0.036(2) 0.0142(17) 0.0146(18) 0.0173(19)
C63 0.029(2) 0.053(3) 0.029(2) 0.017(2) 0.0116(18) 0.019(2)
C64 0.029(2) 0.047(3) 0.026(2) 0.0105(19) 0.0060(18) 0.000(2)
C65 0.038(2) 0.031(2) 0.042(3) 0.0118(19) 0.017(2) 0.012(2)
C66 0.033(2) 0.029(2) 0.030(2) 0.0122(18) 0.0106(18) 0.0137(19)
Br71 0.0335(2) 0.0278(2) 0.0477(3) -0.00217(17) 0.00650(19) 0.0117(2)
Br81 0.0369(2) 0.0491(3) 0.0468(3) 0.0146(2) 0.0220(2) 0.0215(2)
S71 0.0255(5) 0.0243(5) 0.0378(6) 0.0084(4) 0.0028(4) 0.0056(4)
S81 0.0272(5) 0.0410(6) 0.0286(6) 0.0129(4) 0.0058(4) 0.0056(5)
C71 0.0215(17) 0.0244(19) 0.0186(19) 0.0084(15) 0.0005(15) 0.0067(16)
C72 0.0261(19) 0.0213(19) 0.020(2) 0.0016(16) 0.0015(16) 0.0053(16)
C73 0.0195(18) 0.040(2) 0.025(2) 0.0083(17) 0.0036(16) 0.0080(18)
C74 0.039(2) 0.041(2) 0.033(2) 0.025(2) 0.0030(19) 0.010(2)
C75 0.035(2) 0.024(2) 0.031(2) 0.0084(17) 0.0017(18) 0.0088(18)
C76 0.0221(18) 0.025(2) 0.027(2) 0.0038(16) 0.0003(16) 0.0078(17)
C81 0.0237(18) 0.027(2) 0.023(2) 0.0126(16) 0.0023(16) 0.0090(17)
C82 0.0291(19) 0.026(2) 0.027(2) 0.0130(17) 0.0095(17) 0.0101(17)
C83 0.0236(19) 0.027(2) 0.045(3) 0.0068(17) 0.0038(19) 0.012(2)
C84 0.033(2) 0.029(2) 0.033(2) 0.0100(18) -0.0029(18) 0.0060(18)
C85 0.036(2) 0.034(2) 0.027(2) 0.0149(18) 0.0073(18) 0.0116(19)
C86 0.0219(18) 0.029(2) 0.033(2) 0.0102(16) 0.0048(17) 0.0111(18)

loop_
_atom_type_symbol
_atom_type_description
_atom_type_scat_dispersion_real
_atom_type_scat_dispersion_imag
_atom_type_scat_source
C C 0.0033 0.0016 'International Tables Vol C Tables 4.2.6.8 and 6.1.1.4'
H H 0.0000 0.0000 'International Tables Vol C Tables 4.2.6.8 and 6.1.1.4'
S S 0.1246 0.1234 'International Tables Vol C Tables 4.2.6.8 and 6.1.1.4'
Br Br -0.2901 2.4595 'International Tables Vol C Tables 4.2.6.8 and 6.1.1.4'

loop_
_geom_angle_atom_site_label_1
_geom_angle_atom_site_label_2
_geom_angle_atom_site_label_3
_geom_angle
_geom_angle_publ_flag
C11 S11 S21 105.42(11) yes
C21 S21 S11 105.55(12) yes
C16 C11 C12 118.9(3) no
C16 C11 S11 124.2(2) yes
C12 C11 S11 117.0(2) yes
C13 C12 C11 121.2(3) no
C13 C12 Br11 118.1(2) no
C11 C12 Br11 120.8(2) no
C14 C13 C12 119.8(3) no
C14 C13 H13 120.1 no
C12 C13 H13 120.1 no
C13 C14 C15 119.5(3) no
C13 C14 H14 120.2 no
C15 C14 H14 120.2 no
C16 C15 C14 120.6(3) no
C16 C15 H15 119.7 no
C14 C15 H15 119.7 no
C11 C16 C15 120.1(3) no
C11 C16 H16 120.0 no
C15 C16 H16 120.0 no
C22 C21 C26 118.6(3) no
C22 C21 S21 117.3(3) yes
C26 C21 S21 124.1(2) yes
C21 C22 C23 121.0(3) no
C21 C22 Br21 120.0(3) no
C23 C22 Br21 119.0(3) no
C24 C23 C22 119.7(3) no
C24 C23 H23 120.2 no
C22 C23 H23 120.2 no
C23 C24 C25 120.4(3) no
C23 C24 H24 119.8 no
C25 C24 H24 119.8 no
C26 C25 C24 119.9(3) no
C26 C25 H25 120.1 no
C24 C25 H25 120.1 no
C25 C26 C21 120.4(3) no
C25 C26 H26 119.8 no
C21 C26 H26 119.8 no
C31 S31 S41 105.39(12) yes
C41 S41 S31 104.64(12) yes
C32 C31 C36 118.1(3) no
C32 C31 S31 117.8(2) yes
C36 C31 S31 124.0(3) yes
C33 C32 C31 122.0(3) no
C33 C32 Br31 118.1(3) no
C31 C32 Br31 119.9(3) no
C32 C33 C34 119.1(4) yes
C32 C33 H33 120.4 yes
C34 C33 H33 120.4 yes
C35 C34 C33 120.0(4) no
C35 C34 H34 120.0 no
C33 C34 H34 120.0 no
C36 C35 C34 120.2(3) no
C36 C35 H35 119.9 no
C34 C35 H35 119.9 no
C35 C36 C31 120.5(3) no
C35 C36 H36 119.7 no
C31 C36 H36 119.7 no
C46 C41 C42 118.9(3) no
C46 C41 S41 124.0(3) yes
C42 C41 S41 117.1(3) yes
C41 C42 C43 120.8(3) no
C41 C42 Br41 120.3(2) no
C43 C42 Br41 118.8(3) no
C44 C43 C42 119.5(3) no
C44 C43 H43 120.2 no
C42 C43 H43 120.2 no
C43 C44 C45 120.2(3) no
C43 C44 H44 119.9 no
C45 C44 H44 119.9 no
C44 C45 C46 120.2(3) no
C44 C45 H45 119.9 no
C46 C45 H45 119.9 no
C41 C46 C45 120.4(3) no
C41 C46 H46 119.8 no
C45 C46 H46 119.8 no
C51 S51 S61 104.42(12) yes
C61 S61 S51 105.17(12) yes
C56 C51 C52 118.2(3) no
C56 C51 S51 124.7(3) yes
C52 C51 S51 117.0(2) yes
C53 C52 C51 120.8(3) no
C53 C52 Br51 119.2(3) no
C51 C52 Br51 120.0(2) no
C52 C53 C54 119.8(3) no
C52 C53 H53 120.1 no
C54 C53 H53 120.1 no
C53 C54 C55 120.3(3) no
C53 C54 H54 119.9 no
C55 C54 H54 119.9 no
C54 C55 C56 119.8(3) no
C54 C55 H55 120.1 no
C56 C55 H55 120.1 no
C55 C56 C51 121.1(3) no
C55 C56 H56 119.5 no
C51 C56 H56 119.5 no
C62 C61 C66 117.9(3) no
C62 C61 S61 118.3(3) yes
C66 C61 S61 123.8(3) yes
C63 C62 C61 121.7(3) no
C63 C62 Br61 117.8(3) no
C61 C62 Br61 120.4(3) no
C64 C63 C62 119.6(3) no
C64 C63 H63 120.2 no
C62 C63 H63 120.2 no
C63 C64 C65 120.1(4) no
C63 C64 H64 120.0 no
C65 C64 H64 120.0 no
C66 C65 C64 119.8(4) no
C66 C65 H65 120.1 no
C64 C65 H65 120.1 no
C65 C66 C61 120.9(3) no
C65 C66 H66 119.5 no
C61 C66 H66 119.5 no
C71 S71 S81 104.62(11) yes
C81 S81 S71 105.05(12) yes
C76 C71 C72 118.3(3) no
C76 C71 S71 124.1(2) yes
C72 C71 S71 117.5(2) yes
C73 C72 C71 121.6(3) no
C73 C72 Br71 118.8(3) no
C71 C72 Br71 119.6(2) no
C74 C73 C72 119.6(3) no
C74 C73 H73 120.2 no
C72 C73 H73 120.2 no
C73 C74 C75 120.2(3) no
C73 C74 H74 119.9 no
C75 C74 H74 119.9 no
C74 C75 C76 119.9(3) no
C74 C75 H75 120.0 no
C76 C75 H75 120.0 no
C71 C76 C75 120.4(3) no
C71 C76 H76 119.8 no
C75 C76 H76 119.8 no
C86 C81 C82 118.7(3) no
C86 C81 S81 124.6(3) yes
C82 C81 S81 116.7(3) yes
C83 C82 C81 120.9(3) no
C83 C82 Br81 119.3(3) no
C81 C82 Br81 119.8(3) no
C82 C83 C84 120.0(3) no
C82 C83 H83 120.0 no
C84 C83 H83 120.0 no
C83 C84 C85 119.1(4) no
C83 C84 H84 120.4 no
C85 C84 H84 120.4 no
C86 C85 C84 120.6(3) no
C86 C85 H85 119.7 no
C84 C85 H85 119.7 no
C85 C86 C81 120.7(3) no
C85 C86 H86 119.7 no
C81 C86 H86 119.7 no

loop_
_geom_bond_atom_site_label_1
_geom_bond_atom_site_label_2
_geom_bond_site_symmetry_2
_geom_bond_distance
_geom_bond_publ_flag
Br11 C12 . 1.898(3) yes
Br21 C22 . 1.896(3) yes
S11 C11 . 1.789(3) yes
S11 S21 . 2.0326(12) yes
S21 C21 . 1.782(3) yes
C11 C16 . 1.384(4) no
C11 C12 . 1.391(4) no
C12 C13 . 1.384(4) no
C13 C14 . 1.378(4) no
C13 H13 . 0.9300 no
C14 C15 . 1.391(4) no
C14 H14 . 0.9300 no
C15 C16 . 1.388(4) no
C15 H15 . 0.9300 no
C16 H16 . 0.9300 no
C21 C22 . 1.382(4) no
C21 C26 . 1.396(4) no
C22 C23 . 1.385(4) no
C23 C24 . 1.371(5) no
C23 H23 . 0.9300 no
C24 C25 . 1.383(5) no
C24 H24 . 0.9300 no
C25 C26 . 1.381(4) no
C25 H25 . 0.9300 no
C26 H26 . 0.9300 no
Br31 C32 . 1.900(3) yes
Br41 C42 . 1.895(3) yes
S31 C31 . 1.782(3) yes
S31 S41 . 2.0291(14) yes
S41 C41 . 1.785(3) yes
C31 C32 . 1.383(4) no
C31 C36 . 1.398(4) no
C32 C33 . 1.371(4) no
C33 C34 . 1.389(5) no
C33 H33 . 0.9300 no
C34 C35 . 1.385(5) no
C34 H34 . 0.9300 no
C35 C36 . 1.375(4) no
C35 H35 . 0.9300 no
C36 H36 . 0.9300 no
C41 C46 . 1.384(4) no
C41 C42 . 1.389(4) no
C42 C43 . 1.392(4) no
C43 C44 . 1.378(4) no
C43 H43 . 0.9300 no
C44 C45 . 1.379(4) no
C44 H44 . 0.9300 no
C45 C46 . 1.390(4) no
C45 H45 . 0.9300 no
C46 H46 . 0.9300 no
Br51 C52 . 1.894(3) yes
Br61 C62 . 1.901(3) yes
S51 C51 . 1.787(3) yes
S51 S61 . 2.0317(13) yes
S61 C61 . 1.783(3) yes
C51 C56 . 1.383(4) no
C51 C52 . 1.405(4) no
C52 C53 . 1.377(4) no
C53 C54 . 1.381(5) no
C53 H53 . 0.9300 no
C54 C55 . 1.380(5) no
C54 H54 . 0.9300 no
C55 C56 . 1.381(4) no
C55 H55 . 0.9300 no
C56 H56 . 0.9300 no
C61 C62 . 1.381(4) no
C61 C66 . 1.393(4) no
C62 C63 . 1.379(5) no
C63 C64 . 1.373(5) no
C63 H63 . 0.9300 no
C64 C65 . 1.385(5) no
C64 H64 . 0.9300 no
C65 C66 . 1.380(5) no
C65 H65 . 0.9300 no
C66 H66 . 0.9300 no
Br71 C72 . 1.906(3) yes
Br81 C82 . 1.898(3) yes
S71 C71 . 1.783(3) yes
S71 S81 . 2.0279(13) yes
S81 C81 . 1.787(3) yes
C71 C76 . 1.381(4) no
C71 C72 . 1.391(4) no
C72 C73 . 1.373(4) no
C73 C74 . 1.371(5) no
C73 H73 . 0.9300 no
C74 C75 . 1.383(4) no
C74 H74 . 0.9300 no
C75 C76 . 1.388(4) no
C75 H75 . 0.9300 no
C76 H76 . 0.9300 no
C81 C86 . 1.382(4) no
C81 C82 . 1.393(4) no
C82 C83 . 1.382(5) no
C83 C84 . 1.384(5) no
C83 H83 . 0.9300 no
C84 C85 . 1.392(5) no
C84 H84 . 0.9300 no
C85 C86 . 1.376(4) no
C85 H85 . 0.9300 no
C86 H86 . 0.9300 no

loop_
_geom_contact_atom_site_label_1
_geom_contact_atom_site_label_2
_geom_contact_distance
_geom_contact_site_symmetry_2
_geom_contact_publ_flag
Br11 Br71 3.8681(9) 1_555 yes
Br11 Br31 3.6755(9) 1_555 yes
Br21 Br71 3.7499(9) 2_655 yes
Br21 Br41 3.8056(9) 1_544 yes
Br21 Br51 3.7056(10) 2_655 yes
Br31 Br61 3.6926(9) 2_656 yes
Br51 Br71 3.8931(10) 1_555 yes

loop_
_geom_hbond_atom_site_label_D
_geom_hbond_atom_site_label_H
_geom_hbond_atom_site_label_A
_geom_hbond_site_symmetry_A
_geom_hbond_distance_DH
_geom_hbond_distance_HA
_geom_hbond_distance_DA
_geom_hbond_angle_DHA
_geom_hbond_publ_flag
C16 H16 S21 . 0.93 2.73 3.232(3) 114 yes
C26 H26 S11 . 0.93 2.71 3.216(4) 115 yes
C36 H36 S41 . 0.93 2.74 3.230(4) 114 yes
C46 H46 S31 . 0.93 2.71 3.205(3) 114 yes
C56 H56 S61 . 0.93 2.70 3.202(3) 115 yes
C66 H66 S51 . 0.93 2.70 3.206(4) 115 yes
C76 H76 S81 . 0.93 2.71 3.207(3) 114 yes
C86 H86 S71 . 0.93 2.70 3.208(4) 115 yes
C44 H44 Br11 2_766 0.93 2.99 3.743(3) 139 yes

loop_
_geom_torsion_atom_site_label_1
_geom_torsion_atom_site_label_2
_geom_torsion_atom_site_label_3
_geom_torsion_atom_site_label_4
_geom_torsion
_geom_torsion_publ_flag
C11 S11 S21 C21 -84.88(16) yes
S21 S11 C11 C16 14.1(3) yes
S21 S11 C11 C12 -168.4(2) yes
C16 C11 C12 C13 2.4(5) no
S11 C11 C12 C13 -175.3(3) no
C16 C11 C12 Br11 -178.7(2) no
S11 C11 C12 Br11 3.5(4) no
C11 C12 C13 C14 -1.5(5) no
Br11 C12 C13 C14 179.6(3) no
C12 C13 C14 C15 0.4(5) no
C13 C14 C15 C16 -0.1(5) no
C12 C11 C16 C15 -2.1(5) no
S11 C11 C16 C15 175.4(3) no
C14 C15 C16 C11 1.0(5) no
S11 S21 C21 C22 -174.3(2) yes
S11 S21 C21 C26 6.8(3) yes
C26 C21 C22 C23 0.4(5) no
S21 C21 C22 C23 -178.5(3) no
C26 C21 C22 Br21 179.7(2) no
S21 C21 C22 Br21 0.7(4) no
C21 C22 C23 C24 -0.4(5) no
Br21 C22 C23 C24 -179.6(3) no
C22 C23 C24 C25 0.4(5) no
C23 C24 C25 C26 -0.6(5) no
C24 C25 C26 C21 0.7(5) no
C22 C21 C26 C25 -0.6(5) no
S21 C21 C26 C25 178.3(3) no
C31 S31 S41 C41 -85.78(15) yes
S41 S31 C31 C32 -167.6(2) yes
S41 S31 C31 C36 16.2(3) yes
C36 C31 C32 C33 -0.8(5) no
S31 C31 C32 C33 -177.2(2) no
C36 C31 C32 Br31 -179.9(2) no
S31 C31 C32 Br31 3.7(3) no
C31 C32 C33 C34 1.4(5) no
Br31 C32 C33 C34 -179.4(2) no
C32 C33 C34 C35 -1.8(5) no
C33 C34 C35 C36 1.5(5) no
C34 C35 C36 C31 -0.8(5) no
C32 C31 C36 C35 0.4(4) no
S31 C31 C36 C35 176.6(2) no
S31 S41 C41 C46 15.6(3) yes
S31 S41 C41 C42 -166.1(2) yes
C46 C41 C42 C43 0.0(5) no
S41 C41 C42 C43 -178.4(2) no
C46 C41 C42 Br41 176.6(2) no
S41 C41 C42 Br41 -1.8(4) no
C41 C42 C43 C44 -0.6(5) no
Br41 C42 C43 C44 -177.3(2) no
C42 C43 C44 C45 1.5(5) no
C43 C44 C45 C46 -1.7(5) no
C42 C41 C46 C45 -0.2(5) no
S41 C41 C46 C45 178.1(2) no
C44 C45 C46 C41 1.1(5) no
C51 S51 S61 C61 -83.35(16) yes
S61 S51 C51 C56 10.2(3) yes
S61 S51 C51 C52 -171.7(2) yes
C56 C51 C52 C53 -1.6(5) no
S51 C51 C52 C53 -179.8(3) no
C56 C51 C52 Br51 179.0(2) no
S51 C51 C52 Br51 0.8(4) no
C51 C52 C53 C54 1.2(5) no
Br51 C52 C53 C54 -179.5(3) no
C52 C53 C54 C55 0.5(5) no
C53 C54 C55 C56 -1.8(5) no
C54 C55 C56 C51 1.3(5) no
C52 C51 C56 C55 0.4(5) no
S51 C51 C56 C55 178.4(3) no
S51 S61 C61 C62 -169.2(2) yes
S51 S61 C61 C66 10.9(3) yes
C66 C61 C62 C63 0.2(5) no
S61 C61 C62 C63 -179.7(2) no
C66 C61 C62 Br61 -178.9(2) no
S61 C61 C62 Br61 1.2(4) no
C61 C62 C63 C64 -0.1(5) no
Br61 C62 C63 C64 179.0(2) no
C62 C63 C64 C65 0.1(5) no
C63 C64 C65 C66 -0.1(5) no
C64 C65 C66 C61 0.2(5) no
C62 C61 C66 C65 -0.2(5) no
S61 C61 C66 C65 179.6(3) no
C71 S71 S81 C81 85.61(15) yes
S81 S71 C71 C76 -16.9(3) yes
S81 S71 C71 C72 166.6(2) yes
C76 C71 C72 C73 -0.3(5) no
S71 C71 C72 C73 176.4(3) no
C76 C71 C72 Br71 178.8(2) no
S71 C71 C72 Br71 -4.4(4) no
C71 C72 C73 C74 0.2(5) no
Br71 C72 C73 C74 -179.0(3) no
C72 C73 C74 C75 0.1(5) no
C73 C74 C75 C76 -0.2(5) no
C72 C71 C76 C75 0.3(5) no
S71 C71 C76 C75 -176.2(3) no
C74 C75 C76 C71 0.0(5) no
S71 S81 C81 C86 -6.1(3) yes
S71 S81 C81 C82 176.5(2) yes
C86 C81 C82 C83 0.8(5) no
S81 C81 C82 C83 178.4(2) no
C86 C81 C82 Br81 -179.0(2) no
S81 C81 C82 Br81 -1.5(4) no
C81 C82 C83 C84 -0.5(5) no
Br81 C82 C83 C84 179.3(2) no
C82 C83 C84 C85 0.3(5) no
C83 C84 C85 C86 -0.4(5) no
C84 C85 C86 C81 0.7(5) no
C82 C81 C86 C85 -0.9(5) no
S81 C81 C86 C85 -178.3(2) no

loop_
_cod_related_entry_id
_cod_related_entry_database
_cod_related_entry_code
1 ChemSpider 203573
